data_7242788
loop_
_publ_author_name
'Liu, Jian-Jun'
'Xia, Shu-Biao'
'Liu, Teng'
'Liu, Jia-Ming'
'Cheng, Fei-Xiang'

_publ_section_title
;
 A two-component molecular hybrid with enhanced emission characteristics
 and mechanoresponsive luminescence properties
;
_journal_issue 24
_journal_name_full CrystEngComm
_journal_page_first 4320
_journal_page_last 4326
_journal_paper_doi 10.1039/D1CE00465D
_journal_volume 23
_journal_year 2021
_chemical_formula_moiety 'C26 H14 N6 O6, 2(C5 H9 N O), 2(H2 O)'
_chemical_formula_sum 'C36 H36 N8 O10'
_chemical_formula_weight 740.73
_space_group_crystal_system monoclinic
_space_group_IT_number 15
_space_group_name_Hall '-C 2yc'
_space_group_name_H-M_alt 'C 1 2/c 1'
_atom_sites_solution_hydrogens mixed
_audit_creation_method SHELXL-2014/7
_audit_update_record
;
2021-04-05 deposited with the CCDC.	2021-05-07 downloaded from the CCDC.
;
_cell_angle_alpha 90
_cell_angle_beta 93.960(2)
_cell_angle_gamma 90
_cell_formula_units_Z 4
_cell_length_a 12.8477(15)
_cell_length_b 10.4635(11)
_cell_length_c 26.812(3)
_cell_measurement_reflns_used 10617
_cell_measurement_temperature 100(2)
_cell_measurement_theta_max 27.42
_cell_measurement_theta_min 3.05
_cell_volume 3595.8(7)
_computing_cell_refinement 'Bruker SMART'
_computing_data_collection 'Bruker SMART'
_computing_data_reduction 'Bruker SMART'
_computing_structure_refinement 'SHELXL-2014/7 (Sheldrick, 2014)'
_computing_structure_solution 'SHELXS-97 (Sheldrick, 1990)'
_diffrn_ambient_temperature 100(2)
_diffrn_measured_fraction_theta_full 1.000
_diffrn_measured_fraction_theta_max 0.979
_diffrn_measurement_device_type 'CCD area detector'
_diffrn_measurement_method 'phi and omega scans'
_diffrn_radiation_type MoK\a
_diffrn_radiation_wavelength 0.71073
_diffrn_reflns_av_R_equivalents 0.0352
_diffrn_reflns_av_unetI/netI 0.0476
_diffrn_reflns_Laue_measured_fraction_full 1.000
_diffrn_reflns_Laue_measured_fraction_max 0.979
_diffrn_reflns_limit_h_max 14
_diffrn_reflns_limit_h_min -16
_diffrn_reflns_limit_k_max 13
_diffrn_reflns_limit_k_min -7
_diffrn_reflns_limit_l_max 32
_diffrn_reflns_limit_l_min -33
_diffrn_reflns_number 10617
_diffrn_reflns_point_group_measured_fraction_full 1.000
_diffrn_reflns_point_group_measured_fraction_max 0.979
_diffrn_reflns_theta_full 25.242
_diffrn_reflns_theta_max 27.416
_diffrn_reflns_theta_min 2.513
_exptl_absorpt_coefficient_mu 0.102
_exptl_absorpt_correction_T_max 1.0000
_exptl_absorpt_correction_T_min 0.9738
_exptl_absorpt_correction_type multi-scan
_exptl_absorpt_process_details '(SADABS; Bruker, 2004)'
_exptl_crystal_colour yellow
_exptl_crystal_density_diffrn 1.368
_exptl_crystal_description block
_exptl_crystal_F_000 1552
_exptl_crystal_size_max 0.26
_exptl_crystal_size_mid 0.18
_exptl_crystal_size_min 0.08
_refine_diff_density_max 1.249
_refine_diff_density_min -0.381
_refine_diff_density_rms 0.062
_refine_ls_extinction_method none
_refine_ls_goodness_of_fit_ref 1.022
_refine_ls_hydrogen_treatment mixed
_refine_ls_matrix_type full
_refine_ls_number_parameters 251
_refine_ls_number_reflns 4019
_refine_ls_number_restraints 3
_refine_ls_restrained_S_all 1.022
_refine_ls_R_factor_all 0.0933
_refine_ls_R_factor_gt 0.0576
_refine_ls_shift/su_max 0.000
_refine_ls_shift/su_mean 0.000
_refine_ls_structure_factor_coef Fsqd
_refine_ls_weighting_details 'w=1/[\s^2^(Fo^2^)+(0.0717P)^2^+6.3648P] where P=(Fo^2^+2Fc^2^)/3'
_refine_ls_weighting_scheme calc
_refine_ls_wR_factor_gt 0.1389
_refine_ls_wR_factor_ref 0.1618
_reflns_Friedel_coverage 0.000
_reflns_number_gt 2780
_reflns_number_total 4019
_reflns_threshold_expression 'I > 2\s(I)'
_cod_data_source_file d1ce00465d2.cif
_cod_data_source_block IsoNDI
_cod_depositor_comments 'Adding full bibliography for 7242788--7242789.cif.'
_cod_original_sg_symbol_H-M 'C 2/c'
_cod_database_code 7242788
_shelx_shelxl_version_number 2014/7
_shelx_space_group_comment
;
The symmetry employed for this shelxl refinement is uniquely defined
by the following loop, which should always be used as a source of
symmetry information in preference to the above space-group names.
They are only intended as comments.
;

loop_
_space_group_symop_operation_xyz
'x, y, z'
'-x, y, -z+1/2'
'x+1/2, y+1/2, z'
'-x+1/2, y+1/2, -z+1/2'
'-x, -y, -z'
'x, -y, z-1/2'
'-x+1/2, -y+1/2, -z'
'x+1/2, -y+1/2, z-1/2'

loop_
_atom_site_label
_atom_site_type_symbol
_atom_site_fract_x
_atom_site_fract_y
_atom_site_fract_z
_atom_site_U_iso_or_equiv
_atom_site_adp_type
_atom_site_occupancy
_atom_site_site_symmetry_order
_atom_site_calc_flag
_atom_site_refinement_flags_posn
_atom_site_refinement_flags_adp
_atom_site_refinement_flags_occupancy
_atom_site_disorder_assembly
_atom_site_disorder_group
O1 O 0.83819(13) 0.07246(17) 0.63662(6) 0.0282(4) Uani 1 1 d . . . . .
O3 O 1.04417(13) -0.06881(17) 0.59269(6) 0.0308(4) Uani 1 1 d . . . . .
N3 N 0.95380(14) 0.16598(19) 0.58734(7) 0.0227(4) Uani 1 1 d . . . . .
C9 C 0.79135(16) 0.2337(2) 0.51777(8) 0.0171(4) Uani 1 1 d . . . . .
C10 C 0.76900(16) 0.1558(2) 0.55879(8) 0.0187(5) Uani 1 1 d . . . . .
O2 O 1.06953(12) 0.27805(19) 0.54414(7) 0.0354(5) Uani 1 1 d . . . . .
C7 C 0.98062(17) 0.2439(2) 0.54753(9) 0.0227(5) Uani 1 1 d . . . . .
C8 C 0.89298(16) 0.2798(2) 0.51130(8) 0.0197(5) Uani 1 1 d . . . . .
N2 N 1.03390(15) 0.1338(2) 0.62272(7) 0.0260(5) Uani 1 1 d . . . . .
H2 H 1.0602 0.1911 0.6441 0.031 Uiso 1 1 calc R U . . .
N1 N 1.29807(15) -0.0728(2) 0.74384(7) 0.0277(5) Uani 1 1 d . . . . .
C13 C 0.91164(17) 0.3577(2) 0.47163(8) 0.0229(5) Uani 1 1 d . . . . .
H13 H 0.9799 0.3900 0.4682 0.028 Uiso 1 1 calc R U . . .
C11 C 0.85331(17) 0.1262(2) 0.59774(8) 0.0214(5) Uani 1 1 d . . . . .
C12 C 0.66976(17) 0.1102(2) 0.56381(8) 0.0224(5) Uani 1 1 d . . . . .
H12 H 0.6563 0.0568 0.5913 0.027 Uiso 1 1 calc R U . . .
C17 C 1.41167(18) 0.0830(2) 0.62154(9) 0.0265(5) Uani 1 1 d . . . . .
C2 C 1.22115(18) -0.1101(2) 0.66131(9) 0.0251(5) Uani 1 1 d . . . . .
H2A H 1.2207 -0.1581 0.6312 0.030 Uiso 1 1 calc R U . . .
C1 C 1.29487(18) -0.1343(2) 0.70024(9) 0.0268(5) Uani 1 1 d . . . . .
H1A H 1.3459 -0.1980 0.6956 0.032 Uiso 1 1 calc R U . . .
C3 C 1.14800(16) -0.0148(2) 0.66691(8) 0.0201(5) Uani 1 1 d . . . . .
N4 N 1.33413(15) 0.1440(2) 0.59548(8) 0.0291(5) Uani 1 1 d . . . . .
C6 C 1.07024(16) 0.0129(2) 0.62359(8) 0.0221(5) Uani 1 1 d . . . . .
C5 C 1.2256(2) 0.0170(3) 0.74936(9) 0.0315(6) Uani 1 1 d . . . . .
H5 H 1.2261 0.0609 0.7804 0.038 Uiso 1 1 calc R U . . .
C4 C 1.14969(18) 0.0494(2) 0.71215(9) 0.0273(5) Uani 1 1 d . . . . .
H4 H 1.1000 0.1142 0.7176 0.033 Uiso 1 1 calc R U . . .
C15 C 1.3710(2) 0.2731(3) 0.66591(11) 0.0404(7) Uani 1 1 d . . . . .
H15A H 1.3202 0.2539 0.6910 0.049 Uiso 1 1 calc R U . . .
H15B H 1.4047 0.3563 0.6741 0.049 Uiso 1 1 calc R U . . .
C16 C 1.4525(2) 0.1665(3) 0.66408(10) 0.0355(6) Uani 1 1 d . . . . .
H16A H 1.5218 0.2019 0.6577 0.043 Uiso 1 1 calc R U . . .
H16B H 1.4584 0.1180 0.6959 0.043 Uiso 1 1 calc R U . . .
C14 C 1.3179(2) 0.2746(3) 0.61331(11) 0.0380(7) Uani 1 1 d . . . . .
H14A H 1.2426 0.2943 0.6140 0.046 Uiso 1 1 calc R U . . .
H14B H 1.3507 0.3381 0.5920 0.046 Uiso 1 1 calc R U . . .
O4 O 1.44533(13) -0.02398(17) 0.61133(6) 0.0320(4) Uani 1 1 d . . . . .
C18 C 1.2843(2) 0.0966(3) 0.54954(10) 0.0350(6) Uani 1 1 d . . . . .
H18A H 1.3155 0.1372 0.5212 0.053 Uiso 1 1 calc R U . . .
H18B H 1.2096 0.1166 0.5483 0.053 Uiso 1 1 calc R U . . .
H18C H 1.2938 0.0038 0.5478 0.053 Uiso 1 1 calc R U . . .
O5 O 1.05739(18) 0.33786(19) 0.68167(8) 0.0521(6) Uani 1 1 d D . . . .
H5A H 1.041(3) 0.396(3) 0.6597(11) 0.078 Uiso 1 1 d D U . . .
H5B H 1.105(2) 0.377(3) 0.7002(11) 0.078 Uiso 1 1 d D U . . .

loop_
_atom_site_aniso_label
_atom_site_aniso_U_11
_atom_site_aniso_U_22
_atom_site_aniso_U_33
_atom_site_aniso_U_23
_atom_site_aniso_U_13
_atom_site_aniso_U_12
O1 0.0335(9) 0.0299(10) 0.0208(8) 0.0051(7) -0.0012(7) 0.0050(7)
O3 0.0345(9) 0.0264(10) 0.0300(9) -0.0060(8) -0.0075(7) 0.0051(8)
N3 0.0211(9) 0.0236(11) 0.0221(10) 0.0011(8) -0.0074(7) 0.0041(8)
C9 0.0178(10) 0.0161(11) 0.0173(10) -0.0039(8) -0.0001(8) 0.0039(8)
C10 0.0204(10) 0.0164(11) 0.0192(11) -0.0020(9) 0.0015(8) 0.0052(8)
O2 0.0181(8) 0.0494(12) 0.0381(10) 0.0090(9) -0.0025(7) 0.0029(8)
C7 0.0186(10) 0.0249(13) 0.0246(12) -0.0011(10) 0.0011(9) 0.0033(9)
C8 0.0179(10) 0.0221(12) 0.0190(11) -0.0021(9) 0.0003(8) 0.0048(9)
N2 0.0249(10) 0.0239(11) 0.0271(10) -0.0013(8) -0.0133(8) 0.0046(8)
N1 0.0287(10) 0.0287(12) 0.0252(11) 0.0055(9) -0.0017(8) 0.0035(9)
C13 0.0171(10) 0.0263(13) 0.0255(12) -0.0006(10) 0.0027(9) 0.0004(9)
C11 0.0255(11) 0.0195(12) 0.0188(11) -0.0027(9) -0.0012(9) 0.0053(9)
C12 0.0255(11) 0.0230(13) 0.0192(11) 0.0015(9) 0.0048(9) 0.0033(9)
C17 0.0254(11) 0.0244(13) 0.0310(13) 0.0036(10) 0.0105(10) 0.0011(10)
C2 0.0268(11) 0.0227(13) 0.0255(12) -0.0005(10) 0.0002(9) 0.0030(10)
C1 0.0231(11) 0.0264(13) 0.0308(13) 0.0030(10) 0.0014(9) 0.0062(10)
C3 0.0191(10) 0.0192(12) 0.0218(11) 0.0034(9) 0.0015(8) -0.0002(9)
N4 0.0247(10) 0.0222(11) 0.0412(12) 0.0016(9) 0.0078(9) 0.0048(8)
C6 0.0181(10) 0.0238(13) 0.0245(11) 0.0009(10) 0.0018(9) 0.0016(9)
C5 0.0397(14) 0.0343(15) 0.0202(12) 0.0019(11) -0.0006(10) 0.0095(11)
C4 0.0289(12) 0.0283(14) 0.0249(12) 0.0027(10) 0.0030(9) 0.0095(10)
C15 0.0460(16) 0.0292(16) 0.0477(17) -0.0048(13) 0.0152(13) -0.0012(13)
C16 0.0388(14) 0.0298(15) 0.0388(15) 0.0002(12) 0.0085(12) -0.0016(12)
C14 0.0318(13) 0.0219(14) 0.0612(19) 0.0003(13) 0.0087(12) 0.0046(11)
O4 0.0344(9) 0.0291(10) 0.0323(9) 0.0007(8) 0.0010(7) 0.0113(8)
C18 0.0283(13) 0.0349(16) 0.0421(15) 0.0030(12) 0.0042(11) 0.0065(11)
O5 0.0657(14) 0.0291(11) 0.0555(14) -0.0117(10) -0.0388(11) 0.0121(10)

loop_
_atom_type_symbol
_atom_type_description
_atom_type_scat_dispersion_real
_atom_type_scat_dispersion_imag
_atom_type_scat_source
C C 0.0033 0.0016 'International Tables Vol C Tables 4.2.6.8 and 6.1.1.4'
H H 0.0000 0.0000 'International Tables Vol C Tables 4.2.6.8 and 6.1.1.4'
N N 0.0061 0.0033 'International Tables Vol C Tables 4.2.6.8 and 6.1.1.4'
O O 0.0106 0.0060 'International Tables Vol C Tables 4.2.6.8 and 6.1.1.4'

loop_
_geom_angle_atom_site_label_1
_geom_angle_atom_site_label_2
_geom_angle_atom_site_label_3
_geom_angle
_geom_angle_site_symmetry_1
_geom_angle_site_symmetry_3
_geom_angle_publ_flag
N2 N3 C11 116.09(18) . . ?
N2 N3 C7 116.72(18) . . ?
C11 N3 C7 126.93(18) . . ?
C8 C9 C10 122.08(19) . . ?
C8 C9 C9 119.4(3) . 7_656 ?
C10 C9 C9 118.6(2) . 7_656 ?
C12 C10 C9 121.0(2) . . ?
C12 C10 C11 119.6(2) . . ?
C9 C10 C11 119.34(19) . . ?
O2 C7 N3 120.8(2) . . ?
O2 C7 C8 123.8(2) . . ?
N3 C7 C8 115.44(19) . . ?
C13 C8 C9 120.62(19) . . ?
C13 C8 C7 119.5(2) . . ?
C9 C8 C7 119.9(2) . . ?
C6 N2 N3 118.52(19) . . ?
C1 N1 C5 117.1(2) . . ?
C8 C13 C12 120.3(2) . 7_656 ?
O1 C11 N3 120.9(2) . . ?
O1 C11 C10 123.3(2) . . ?
N3 C11 C10 115.78(19) . . ?
C10 C12 C13 120.2(2) . 7_656 ?
O4 C17 N4 125.1(2) . . ?
O4 C17 C16 125.8(2) . . ?
N4 C17 C16 109.1(2) . . ?
C1 C2 C3 118.9(2) . . ?
N1 C1 C2 123.5(2) . . ?
C2 C3 C4 118.3(2) . . ?
C2 C3 C6 118.3(2) . . ?
C4 C3 C6 123.4(2) . . ?
C17 N4 C18 123.7(2) . . ?
C17 N4 C14 113.0(2) . . ?
C18 N4 C14 122.4(2) . . ?
O3 C6 N2 124.5(2) . . ?
O3 C6 C3 121.6(2) . . ?
N2 C6 C3 113.8(2) . . ?
N1 C5 C4 123.5(2) . . ?
C3 C4 C5 118.6(2) . . ?
C14 C15 C16 103.9(2) . . ?
C17 C16 C15 104.1(2) . . ?
N4 C14 C15 103.1(2) . . ?

loop_
_geom_bond_atom_site_label_1
_geom_bond_atom_site_label_2
_geom_bond_distance
_geom_bond_site_symmetry_2
_geom_bond_publ_flag
O1 C11 1.212(3) . ?
O3 C6 1.221(3) . ?
N3 N2 1.392(2) . ?
N3 C11 1.403(3) . ?
N3 C7 1.405(3) . ?
C9 C8 1.414(3) . ?
C9 C10 1.414(3) . ?
C9 C9 1.419(4) 7_656 ?
C10 C12 1.377(3) . ?
C10 C11 1.485(3) . ?
O2 C7 1.206(3) . ?
C7 C8 1.484(3) . ?
C8 C13 1.374(3) . ?
N2 C6 1.348(3) . ?
N1 C1 1.332(3) . ?
N1 C5 1.338(3) . ?
C13 C12 1.404(3) 7_656 ?
C12 C13 1.404(3) 7_656 ?
C17 O4 1.237(3) . ?
C17 N4 1.338(3) . ?
C17 C16 1.502(4) . ?
C2 C1 1.384(3) . ?
C2 C3 1.385(3) . ?
C3 C4 1.386(3) . ?
C3 C6 1.507(3) . ?
N4 C18 1.436(3) . ?
N4 C14 1.468(3) . ?
C5 C4 1.388(3) . ?
C15 C14 1.524(4) . ?
C15 C16 1.533(4) . ?
